data_7001516
loop_
_publ_author_name
'Deacon, Glen B.'
'Junk, Peter C.'
'Moxey, Graeme J.'
'Guino-o, Marites'
'Ruhlandt-Senge, Karin'

_publ_section_title
;
 Metal based synthetic routes to heavy alkaline earth aryloxo complexes
 involving ligands of moderate steric bulk
;
_journal_issue 25
_journal_name_full 'Dalton Transactions'
_journal_page_first 4878
_journal_page_last 4887
_journal_paper_doi 10.1039/b903056e
_journal_year 2009
_chemical_formula_moiety 'C52 H84 Ca2 O12'
_chemical_formula_sum 'C52 H84 Ca2 O12'
_chemical_formula_weight 981.35
_chemical_name_systematic
;
?
;
_space_group_IT_number 14
_symmetry_cell_setting monoclinic
_symmetry_space_group_name_Hall '-P 2ybc'
_symmetry_space_group_name_H-M 'P 1 21/c 1'
_atom_sites_solution_hydrogens geom
_atom_sites_solution_primary direct
_atom_sites_solution_secondary difmap
_audit_creation_method SHELXL-97
_cell_angle_alpha 90.00
_cell_angle_beta 102.1970(10)
_cell_angle_gamma 90.00
_cell_formula_units_Z 4
_cell_length_a 15.8650(3)
_cell_length_b 15.5945(3)
_cell_length_c 22.0409(4)
_cell_measurement_temperature 123(2)
_cell_volume 5329.97(17)
_computing_cell_refinement 'Bruker SMART (Bruker)'
_computing_data_collection 'Bruker SMART (Bruker)'
_computing_data_reduction 'Bruker SAINT (Bruker)'
_computing_molecular_graphics 'X-Seed (Barbour, 1999)'
_computing_publication_material 'CIFTAB (Sheldrick, 1997)'
_computing_structure_refinement 'SHELXL-97 (Sheldrick, 1997)'
_computing_structure_solution 'SHELXS-97 (Sheldrick, 1990)'
_diffrn_ambient_temperature 123(2)
_diffrn_measured_fraction_theta_full 0.999
_diffrn_measured_fraction_theta_max 0.999
_diffrn_measurement_device_type 'Bruker X8 Apex II CCD'
_diffrn_measurement_method 'phi and omega scans'
_diffrn_radiation_monochromator graphite
_diffrn_radiation_source 'fine-focus sealed tube'
_diffrn_radiation_type MoK\a
_diffrn_radiation_wavelength 0.71073
_diffrn_reflns_av_R_equivalents 0.0512
_diffrn_reflns_av_sigmaI/netI 0.0263
_diffrn_reflns_limit_h_max 18
_diffrn_reflns_limit_h_min -18
_diffrn_reflns_limit_k_max 18
_diffrn_reflns_limit_k_min -18
_diffrn_reflns_limit_l_max 26
_diffrn_reflns_limit_l_min -26
_diffrn_reflns_number 95064
_diffrn_reflns_theta_full 25.00
_diffrn_reflns_theta_max 25.00
_diffrn_reflns_theta_min 1.31
_exptl_absorpt_coefficient_mu 0.272
_exptl_absorpt_correction_T_max 0.9733
_exptl_absorpt_correction_T_min 0.9604
_exptl_absorpt_correction_type multi-scan
_exptl_absorpt_process_details SADABS
_exptl_crystal_colour colourless
_exptl_crystal_density_diffrn 1.223
_exptl_crystal_density_method 'not measured'
_exptl_crystal_description block
_exptl_crystal_F_000 2128
_exptl_crystal_size_max 0.15
_exptl_crystal_size_mid 0.12
_exptl_crystal_size_min 0.10
_refine_diff_density_max 0.681
_refine_diff_density_min -1.079
_refine_diff_density_rms 0.076
_refine_ls_goodness_of_fit_ref 1.365
_refine_ls_hydrogen_treatment constr
_refine_ls_matrix_type full
_refine_ls_number_parameters 615
_refine_ls_number_reflns 9377
_refine_ls_number_restraints 0
_refine_ls_restrained_S_all 1.365
_refine_ls_R_factor_all 0.0957
_refine_ls_R_factor_gt 0.0934
_refine_ls_shift/su_max 0.000
_refine_ls_shift/su_mean 0.000
_refine_ls_structure_factor_coef Fsqd
_refine_ls_weighting_details 'calc w=1/[\s^2^(Fo^2^)+(0.0000P)^2^+21.4036P] where P=(Fo^2^+2Fc^2^)/3'
_refine_ls_weighting_scheme calc
_refine_ls_wR_factor_gt 0.1603
_refine_ls_wR_factor_ref 0.1612
_reflns_number_gt 9066
_reflns_number_total 9377
_reflns_threshold_expression >2sigma(I)
_cod_data_source_file b903056e.txt
_cod_data_source_block c:\monop
_cod_depositor_comments
;
The following automatic conversions were performed:
'_exptl_absorpt_correction_type' value 'Multi-scan' changed to
'multi-scan' according to
'/home/saulius/struct/CIF-dictionaries/cif_core.dic' dictionary named
'cif_core.dic' version 2.4.1 from 2010-06-29.

Automatic conversion script
Id: cif_fix_enum 1527 2010-12-29 10:47:43Z saulius 
;
_cod_original_sg_symbol_H-M P21/c
_cod_database_code 7001516

loop_
_symmetry_equiv_pos_as_xyz
'x, y, z'
'-x, y+1/2, -z+1/2'
'-x, -y, -z'
'x, -y-1/2, z-1/2'

loop_
_atom_site_label
_atom_site_type_symbol
_atom_site_fract_x
_atom_site_fract_y
_atom_site_fract_z
_atom_site_U_iso_or_equiv
_atom_site_adp_type
_atom_site_occupancy
_atom_site_symmetry_multiplicity
_atom_site_calc_flag
_atom_site_refinement_flags
_atom_site_disorder_assembly
_atom_site_disorder_group
Ca1 Ca 0.13339(5) 0.75618(5) 0.23631(4) 0.01086(18) Uani 1 1 d . . .
O1 O 0.06739(18) 0.8284(2) 0.29808(13) 0.0188(7) Uani 1 1 d . . .
C1 C 0.0154(3) 0.8458(3) 0.33592(19) 0.0156(9) Uani 1 1 d . . .
Ca2 Ca 0.36866(5) 0.78532(5) 0.25777(4) 0.01026(18) Uani 1 1 d . . .
O2 O 0.23498(17) 0.84315(18) 0.20613(12) 0.0139(6) Uani 1 1 d . . .
C2 C 0.0465(3) 0.8815(3) 0.3957(2) 0.0198(10) Uani 1 1 d . . .
O3 O 0.26676(18) 0.69734(17) 0.28717(13) 0.0140(6) Uani 1 1 d . . .
C3 C -0.0100(3) 0.8936(3) 0.4353(2) 0.0218(10) Uani 1 1 d . . .
H1 H 0.0120 0.9163 0.4756 0.026 Uiso 1 1 calc R . .
O4 O 0.43542(18) 0.71096(18) 0.19780(13) 0.0165(6) Uani 1 1 d . . .
C4 C -0.0974(3) 0.8740(3) 0.4187(2) 0.0245(11) Uani 1 1 d . . .
O5 O 0.0218(2) 0.8013(2) 0.14676(14) 0.0245(7) Uani 1 1 d . . .
C5 C -0.1278(3) 0.8442(3) 0.3591(2) 0.0236(10) Uani 1 1 d . . .
H2 H -0.1877 0.8328 0.3460 0.028 Uiso 1 1 calc R . .
O6 O -0.0277(2) 0.8768(3) 0.01525(16) 0.0400(10) Uani 1 1 d . . .
C6 C -0.0744(3) 0.8301(3) 0.3175(2) 0.0179(9) Uani 1 1 d . . .
O7 O 0.04386(19) 0.63024(19) 0.25649(14) 0.0196(7) Uani 1 1 d . . .
C7 C 0.1391(3) 0.9094(3) 0.4151(2) 0.0292(11) Uani 1 1 d . . .
H3 H 0.1420 0.9722 0.4160 0.044 Uiso 1 1 calc R . .
H4 H 0.1719 0.8874 0.3854 0.044 Uiso 1 1 calc R . .
H5 H 0.1637 0.8867 0.4566 0.044 Uiso 1 1 calc R . .
O8 O 0.1238(2) 0.63477(19) 0.16308(14) 0.0201(7) Uani 1 1 d . . .
C8 C -0.1574(4) 0.8873(4) 0.4627(3) 0.0403(14) Uani 1 1 d . . .
H6 H -0.2098 0.9165 0.4409 0.061 Uiso 1 1 calc R . .
H7 H -0.1286 0.9224 0.4979 0.061 Uiso 1 1 calc R . .
H8 H -0.1727 0.8315 0.4779 0.061 Uiso 1 1 calc R . .
O9 O 0.47637(19) 0.73825(19) 0.35062(14) 0.0184(6) Uani 1 1 d . . .
C9 C -0.1105(3) 0.8006(3) 0.2524(2) 0.0247(10) Uani 1 1 d . . .
H9 H -0.1732 0.7939 0.2463 0.037 Uiso 1 1 calc R . .
H10 H -0.0846 0.7455 0.2453 0.037 Uiso 1 1 calc R . .
H11 H -0.0974 0.8432 0.2229 0.037 Uiso 1 1 calc R . .
O10 O 0.5302(2) 0.6312(2) 0.47303(14) 0.0281(8) Uani 1 1 d . . .
C10 C 0.2360(3) 0.9189(3) 0.17693(19) 0.0132(8) Uani 1 1 d . . .
O11 O 0.38220(18) 0.90885(19) 0.32982(13) 0.0171(6) Uani 1 1 d . . .
C11 C 0.2633(3) 0.9244(3) 0.11980(19) 0.0152(9) Uani 1 1 d . . .
O12 O 0.45583(19) 0.90999(18) 0.23287(13) 0.0163(6) Uani 1 1 d . . .
C12 C 0.2655(3) 1.0031(3) 0.0914(2) 0.0169(9) Uani 1 1 d . . .
H12 H 0.2847 1.0055 0.0534 0.020 Uiso 1 1 calc R . .
C13 C 0.2411(3) 1.0787(3) 0.1157(2) 0.0182(9) Uani 1 1 d . . .
C14 C 0.2145(3) 1.0729(3) 0.1717(2) 0.0167(9) Uani 1 1 d . . .
H13 H 0.1970 1.1237 0.1893 0.020 Uiso 1 1 calc R . .
C15 C 0.2124(2) 0.9957(3) 0.20297(19) 0.0142(9) Uani 1 1 d . . .
C16 C 0.2879(3) 0.8442(3) 0.0899(2) 0.0182(9) Uani 1 1 d . . .
H14 H 0.2363 0.8095 0.0746 0.027 Uiso 1 1 calc R . .
H15 H 0.3291 0.8111 0.1205 0.027 Uiso 1 1 calc R . .
H16 H 0.3145 0.8596 0.0551 0.027 Uiso 1 1 calc R . .
C17 C 0.2421(3) 1.1627(3) 0.0821(2) 0.0250(10) Uani 1 1 d . . .
H17 H 0.2918 1.1641 0.0621 0.037 Uiso 1 1 calc R . .
H18 H 0.2465 1.2100 0.1118 0.037 Uiso 1 1 calc R . .
H19 H 0.1888 1.1685 0.0505 0.037 Uiso 1 1 calc R . .
C18 C 0.1862(3) 0.9941(3) 0.26454(19) 0.0188(9) Uani 1 1 d . . .
H20 H 0.2339 0.9719 0.2964 0.028 Uiso 1 1 calc R . .
H21 H 0.1357 0.9569 0.2618 0.028 Uiso 1 1 calc R . .
H22 H 0.1718 1.0523 0.2756 0.028 Uiso 1 1 calc R . .
C19 C 0.2650(2) 0.6238(3) 0.31832(19) 0.0142(9) Uani 1 1 d . . .
C20 C 0.2870(2) 0.5449(3) 0.2939(2) 0.0173(9) Uani 1 1 d . . .
C21 C 0.2831(3) 0.4695(3) 0.3270(2) 0.0199(9) Uani 1 1 d . . .
H23 H 0.2985 0.4170 0.3103 0.024 Uiso 1 1 calc R . .
C22 C 0.2575(3) 0.4681(3) 0.3835(2) 0.0205(10) Uani 1 1 d . . .
C23 C 0.2357(3) 0.5462(3) 0.40656(19) 0.0189(9) Uani 1 1 d . . .
H24 H 0.2178 0.5471 0.4450 0.023 Uiso 1 1 calc R . .
C24 C 0.2393(3) 0.6225(3) 0.3755(2) 0.0164(9) Uani 1 1 d . . .
C25 C 0.3120(3) 0.5416(3) 0.2314(2) 0.0212(10) Uani 1 1 d . . .
H25 H 0.3334 0.4842 0.2247 0.032 Uiso 1 1 calc R . .
H26 H 0.3572 0.5840 0.2303 0.032 Uiso 1 1 calc R . .
H27 H 0.2614 0.5545 0.1986 0.032 Uiso 1 1 calc R . .
C26 C 0.2549(3) 0.3862(3) 0.4196(2) 0.0307(12) Uani 1 1 d . . .
H28 H 0.2514 0.3370 0.3915 0.046 Uiso 1 1 calc R . .
H29 H 0.2043 0.3867 0.4385 0.046 Uiso 1 1 calc R . .
H30 H 0.3073 0.3817 0.4522 0.046 Uiso 1 1 calc R . .
C27 C 0.2163(3) 0.7042(3) 0.4040(2) 0.0242(10) Uani 1 1 d . . .
H31 H 0.1920 0.6908 0.4403 0.036 Uiso 1 1 calc R . .
H33 H 0.1736 0.7358 0.3735 0.036 Uiso 1 1 calc R . .
H32 H 0.2682 0.7394 0.4169 0.036 Uiso 1 1 calc R . .
C28 C 0.4918(3) 0.6934(3) 0.16300(19) 0.0155(9) Uani 1 1 d . . .
C29 C 0.4658(3) 0.6556(3) 0.1033(2) 0.0174(9) Uani 1 1 d . . .
C30 C 0.5270(3) 0.6414(3) 0.0675(2) 0.0212(10) Uani 1 1 d . . .
H34 H 0.5083 0.6174 0.0272 0.025 Uiso 1 1 calc R . .
C31 C 0.6138(3) 0.6606(3) 0.0874(2) 0.0219(10) Uani 1 1 d . . .
C32 C 0.6385(3) 0.6946(3) 0.1465(2) 0.0210(10) Uani 1 1 d . . .
H35 H 0.6977 0.7075 0.1617 0.025 Uiso 1 1 calc R . .
C33 C 0.5809(3) 0.7107(3) 0.1846(2) 0.0165(9) Uani 1 1 d . . .
C34 C 0.3734(3) 0.6295(3) 0.0797(2) 0.0272(11) Uani 1 1 d . . .
H36 H 0.3408 0.6780 0.0583 0.041 Uiso 1 1 calc R . .
H37 H 0.3482 0.6119 0.1147 0.041 Uiso 1 1 calc R . .
H38 H 0.3710 0.5814 0.0507 0.041 Uiso 1 1 calc R . .
C35 C 0.6778(3) 0.6455(3) 0.0469(2) 0.0316(12) Uani 1 1 d . . .
H40 H 0.6871 0.6990 0.0259 0.047 Uiso 1 1 calc R . .
H39 H 0.6553 0.6016 0.0158 0.047 Uiso 1 1 calc R . .
H41 H 0.7325 0.6259 0.0725 0.047 Uiso 1 1 calc R . .
C36 C 0.6122(3) 0.7440(3) 0.2495(2) 0.0226(10) Uani 1 1 d . . .
H42 H 0.6743 0.7548 0.2567 0.034 Uiso 1 1 calc R . .
H43 H 0.6006 0.7013 0.2793 0.034 Uiso 1 1 calc R . .
H44 H 0.5820 0.7974 0.2547 0.034 Uiso 1 1 calc R . .
C37 C -0.0480(3) 0.7495(4) 0.1146(2) 0.0341(12) Uani 1 1 d . . .
H45 H -0.1021 0.7818 0.1094 0.051 Uiso 1 1 calc R . .
H46 H -0.0522 0.6973 0.1385 0.051 Uiso 1 1 calc R . .
H47 H -0.0377 0.7339 0.0737 0.051 Uiso 1 1 calc R . .
C38 C 0.0191(3) 0.8880(3) 0.1252(2) 0.0255(11) Uani 1 1 d . . .
H48 H 0.0587 0.9233 0.1561 0.031 Uiso 1 1 calc R . .
H49 H -0.0400 0.9109 0.1218 0.031 Uiso 1 1 calc R . .
C39 C 0.0438(3) 0.8956(3) 0.0637(2) 0.0321(12) Uani 1 1 d . . .
H50 H 0.0644 0.9545 0.0585 0.039 Uiso 1 1 calc R . .
H51 H 0.0915 0.8553 0.0619 0.039 Uiso 1 1 calc R . .
C40 C -0.0019(4) 0.8649(5) -0.0419(2) 0.0512(18) Uani 1 1 d . . .
H52 H 0.0318 0.9146 -0.0502 0.077 Uiso 1 1 calc R . .
H53 H -0.0531 0.8589 -0.0754 0.077 Uiso 1 1 calc R . .
H54 H 0.0334 0.8130 -0.0397 0.077 Uiso 1 1 calc R . .
C41 C 0.0195(3) 0.6195(3) 0.3150(2) 0.0220(10) Uani 1 1 d . . .
H55 H -0.0347 0.5872 0.3089 0.033 Uiso 1 1 calc R . .
H56 H 0.0117 0.6759 0.3326 0.033 Uiso 1 1 calc R . .
H57 H 0.0648 0.5880 0.3434 0.033 Uiso 1 1 calc R . .
C42 C 0.0631(3) 0.5490(3) 0.2324(2) 0.0212(10) Uani 1 1 d . . .
H58 H 0.0168 0.5073 0.2345 0.025 Uiso 1 1 calc R . .
H59 H 0.1181 0.5264 0.2570 0.025 Uiso 1 1 calc R . .
C43 C 0.0701(3) 0.5623(3) 0.1664(2) 0.0221(10) Uani 1 1 d . . .
H60 H 0.0951 0.5106 0.1509 0.027 Uiso 1 1 calc R . .
H61 H 0.0121 0.5720 0.1401 0.027 Uiso 1 1 calc R . .
C44 C 0.1449(4) 0.6427(3) 0.1041(2) 0.0331(12) Uani 1 1 d . . .
H62 H 0.1712 0.5892 0.0938 0.050 Uiso 1 1 calc R . .
H63 H 0.1858 0.6900 0.1049 0.050 Uiso 1 1 calc R . .
H64 H 0.0925 0.6544 0.0727 0.050 Uiso 1 1 calc R . .
C45 C 0.5438(3) 0.7868(3) 0.3889(2) 0.0278(11) Uani 1 1 d . . .
H65 H 0.5353 0.7873 0.4316 0.042 Uiso 1 1 calc R . .
H66 H 0.5427 0.8457 0.3733 0.042 Uiso 1 1 calc R . .
H67 H 0.5997 0.7605 0.3880 0.042 Uiso 1 1 calc R . .
C46 C 0.4831(3) 0.6480(3) 0.36315(19) 0.0198(10) Uani 1 1 d . . .
H68 H 0.5432 0.6294 0.3650 0.024 Uiso 1 1 calc R . .
H69 H 0.4456 0.6168 0.3286 0.024 Uiso 1 1 calc R . .
C47 C 0.4576(3) 0.6245(3) 0.4232(2) 0.0211(10) Uani 1 1 d . . .
H70 H 0.4114 0.6633 0.4304 0.025 Uiso 1 1 calc R . .
H71 H 0.4352 0.5650 0.4206 0.025 Uiso 1 1 calc R . .
C48 C 0.5051(3) 0.6224(4) 0.5308(2) 0.0341(12) Uani 1 1 d . . .
H72 H 0.4667 0.6698 0.5361 0.051 Uiso 1 1 calc R . .
H73 H 0.5564 0.6234 0.5646 0.051 Uiso 1 1 calc R . .
H74 H 0.4747 0.5678 0.5316 0.051 Uiso 1 1 calc R . .
C49 C 0.3655(3) 0.9058(3) 0.3908(2) 0.0284(11) Uani 1 1 d . . .
H75 H 0.4202 0.9075 0.4213 0.043 Uiso 1 1 calc R . .
H76 H 0.3347 0.8527 0.3959 0.043 Uiso 1 1 calc R . .
H77 H 0.3301 0.9552 0.3970 0.043 Uiso 1 1 calc R . .
C50 C 0.4328(3) 0.9833(3) 0.3223(2) 0.0185(9) Uani 1 1 d . . .
H78 H 0.4920 0.9770 0.3475 0.022 Uiso 1 1 calc R . .
H79 H 0.4066 1.0351 0.3365 0.022 Uiso 1 1 calc R . .
C51 C 0.4357(3) 0.9920(3) 0.2551(2) 0.0181(9) Uani 1 1 d . . .
H80 H 0.3792 1.0121 0.2312 0.022 Uiso 1 1 calc R . .
H81 H 0.4801 1.0344 0.2501 0.022 Uiso 1 1 calc R . .
C52 C 0.4835(3) 0.9185(3) 0.17502(19) 0.0183(9) Uani 1 1 d . . .
H82 H 0.4394 0.9492 0.1451 0.027 Uiso 1 1 calc R . .
H83 H 0.4921 0.8614 0.1587 0.027 Uiso 1 1 calc R . .
H84 H 0.5378 0.9505 0.1819 0.027 Uiso 1 1 calc R . .

loop_
_atom_site_aniso_label
_atom_site_aniso_U_11
_atom_site_aniso_U_22
_atom_site_aniso_U_33
_atom_site_aniso_U_23
_atom_site_aniso_U_13
_atom_site_aniso_U_12
Ca1 0.0098(4) 0.0120(4) 0.0110(4) -0.0016(3) 0.0026(3) -0.0007(3)
O1 0.0151(15) 0.0245(17) 0.0178(15) -0.0040(13) 0.0058(12) -0.0001(13)
C1 0.019(2) 0.013(2) 0.017(2) 0.0034(17) 0.0089(17) 0.0050(17)
Ca2 0.0094(4) 0.0120(4) 0.0099(4) 0.0004(3) 0.0031(3) 0.0007(3)
O2 0.0119(14) 0.0146(15) 0.0142(14) 0.0013(12) 0.0006(11) 0.0003(12)
C2 0.025(2) 0.015(2) 0.019(2) 0.0019(18) 0.0040(18) 0.0116(19)
O3 0.0156(15) 0.0101(14) 0.0170(14) 0.0034(12) 0.0047(12) -0.0002(12)
C3 0.036(3) 0.013(2) 0.018(2) 0.0020(18) 0.008(2) 0.008(2)
O4 0.0168(15) 0.0148(15) 0.0187(15) -0.0027(12) 0.0058(12) 0.0025(12)
C4 0.036(3) 0.015(2) 0.030(3) 0.0067(19) 0.025(2) 0.009(2)
O5 0.0219(17) 0.0265(18) 0.0206(16) -0.0003(14) -0.0053(13) 0.0029(14)
C5 0.019(2) 0.014(2) 0.042(3) 0.008(2) 0.016(2) 0.0001(18)
O6 0.0209(18) 0.077(3) 0.0213(18) 0.0048(18) 0.0016(14) -0.0009(19)
C6 0.019(2) 0.011(2) 0.025(2) 0.0030(18) 0.0075(18) 0.0023(17)
O7 0.0186(16) 0.0154(16) 0.0258(17) -0.0042(13) 0.0070(13) -0.0012(13)
C7 0.026(3) 0.030(3) 0.029(3) -0.013(2) 0.001(2) 0.004(2)
O8 0.0224(16) 0.0172(16) 0.0214(16) -0.0048(13) 0.0059(13) -0.0036(13)
C8 0.053(4) 0.033(3) 0.045(3) 0.002(3) 0.033(3) 0.005(3)
O9 0.0167(15) 0.0130(15) 0.0228(16) -0.0018(12) -0.0020(12) -0.0007(12)
C9 0.016(2) 0.027(3) 0.031(3) -0.003(2) 0.0035(19) -0.0001(19)
O10 0.0178(16) 0.048(2) 0.0182(16) 0.0096(15) 0.0020(13) 0.0025(15)
C10 0.0090(19) 0.012(2) 0.018(2) 0.0048(17) -0.0004(16) -0.0056(16)
O11 0.0158(15) 0.0192(16) 0.0165(15) -0.0010(12) 0.0040(12) 0.0000(12)
C11 0.010(2) 0.019(2) 0.016(2) -0.0021(17) -0.0002(16) 0.0001(17)
O12 0.0196(16) 0.0123(15) 0.0189(15) -0.0022(12) 0.0080(12) 0.0018(12)
C12 0.013(2) 0.019(2) 0.018(2) 0.0066(17) -0.0002(17) -0.0048(17)
C13 0.015(2) 0.016(2) 0.023(2) -0.0011(18) 0.0014(18) -0.0009(17)
C14 0.014(2) 0.009(2) 0.026(2) -0.0041(17) 0.0001(18) -0.0004(17)
C15 0.0068(19) 0.017(2) 0.018(2) -0.0002(17) 0.0003(16) 0.0027(16)
C16 0.016(2) 0.020(2) 0.019(2) 0.0027(18) 0.0039(17) -0.0021(18)
C17 0.028(3) 0.018(2) 0.029(3) 0.006(2) 0.007(2) -0.003(2)
C18 0.017(2) 0.022(2) 0.016(2) -0.0002(18) 0.0029(17) 0.0036(19)
C19 0.0057(19) 0.020(2) 0.016(2) -0.0020(17) -0.0010(16) -0.0013(16)
C20 0.0035(19) 0.025(2) 0.020(2) 0.0030(18) -0.0054(16) -0.0029(17)
C21 0.015(2) 0.019(2) 0.023(2) 0.0014(19) 0.0000(18) -0.0001(18)
C22 0.011(2) 0.025(3) 0.024(2) 0.0093(19) 0.0009(18) -0.0078(18)
C23 0.016(2) 0.027(3) 0.013(2) 0.0012(18) 0.0011(17) -0.0011(19)
C24 0.0080(19) 0.019(2) 0.021(2) 0.0047(18) 0.0004(17) 0.0011(17)
C25 0.020(2) 0.020(2) 0.023(2) -0.0032(19) 0.0032(18) 0.0013(19)
C26 0.024(3) 0.031(3) 0.036(3) 0.009(2) 0.005(2) 0.001(2)
C27 0.025(2) 0.025(3) 0.022(2) 0.002(2) 0.0052(19) 0.003(2)
C28 0.017(2) 0.012(2) 0.020(2) 0.0042(17) 0.0068(17) 0.0024(17)
C29 0.017(2) 0.016(2) 0.020(2) 0.0022(17) 0.0055(17) 0.0037(18)
C30 0.031(3) 0.019(2) 0.014(2) 0.0050(18) 0.0047(19) 0.008(2)
C31 0.021(2) 0.022(2) 0.026(2) 0.0100(19) 0.0138(19) 0.0110(19)
C32 0.016(2) 0.021(2) 0.026(2) 0.0065(19) 0.0043(18) 0.0027(18)
C33 0.016(2) 0.011(2) 0.022(2) 0.0057(17) 0.0053(17) 0.0005(17)
C34 0.025(3) 0.034(3) 0.022(2) -0.009(2) 0.004(2) 0.001(2)
C35 0.036(3) 0.030(3) 0.035(3) 0.006(2) 0.023(2) 0.013(2)
C36 0.019(2) 0.025(3) 0.023(2) 0.002(2) 0.0027(19) -0.0001(19)
C37 0.027(3) 0.035(3) 0.035(3) -0.003(2) -0.005(2) -0.001(2)
C38 0.020(2) 0.024(3) 0.028(3) -0.006(2) -0.004(2) -0.001(2)
C39 0.019(2) 0.033(3) 0.040(3) 0.004(2) -0.001(2) -0.003(2)
C40 0.037(3) 0.093(5) 0.026(3) 0.013(3) 0.013(3) 0.006(3)
C41 0.023(2) 0.022(2) 0.022(2) 0.0003(19) 0.0094(19) -0.0045(19)
C42 0.019(2) 0.015(2) 0.030(3) -0.0076(19) 0.0062(19) -0.0042(18)
C43 0.014(2) 0.018(2) 0.033(3) -0.009(2) 0.0009(19) 0.0002(18)
C44 0.040(3) 0.035(3) 0.028(3) -0.007(2) 0.013(2) 0.000(2)
C45 0.023(2) 0.021(3) 0.034(3) -0.003(2) -0.007(2) -0.002(2)
C46 0.023(2) 0.019(2) 0.016(2) 0.0016(18) -0.0007(18) 0.0040(19)
C47 0.013(2) 0.022(2) 0.027(2) 0.0020(19) -0.0018(18) 0.0000(18)
C48 0.029(3) 0.048(3) 0.026(3) 0.007(2) 0.008(2) -0.003(2)
C49 0.029(3) 0.037(3) 0.022(2) 0.004(2) 0.011(2) 0.004(2)
C50 0.020(2) 0.012(2) 0.023(2) -0.0025(18) 0.0043(18) -0.0001(18)
C51 0.018(2) 0.014(2) 0.023(2) 0.0009(18) 0.0040(18) -0.0010(17)
C52 0.017(2) 0.022(2) 0.017(2) -0.0004(18) 0.0069(17) -0.0025(18)

loop_
_atom_type_symbol
_atom_type_description
_atom_type_scat_dispersion_real
_atom_type_scat_dispersion_imag
_atom_type_scat_source
C C 0.0033 0.0016 'International Tables Vol C Tables 4.2.6.8 and 6.1.1.4'
H H 0.0000 0.0000 'International Tables Vol C Tables 4.2.6.8 and 6.1.1.4'
O O 0.0106 0.0060 'International Tables Vol C Tables 4.2.6.8 and 6.1.1.4'
Ca Ca 0.2262 0.3064 'International Tables Vol C Tables 4.2.6.8 and 6.1.1.4'

loop_
_geom_angle_atom_site_label_1
_geom_angle_atom_site_label_2
_geom_angle_atom_site_label_3
_geom_angle
_geom_angle_site_symmetry_1
_geom_angle_site_symmetry_3
_geom_angle_publ_flag
O1 Ca1 O2 109.31(11) . . ?
O1 Ca1 O3 113.70(11) . . ?
O2 Ca1 O3 75.82(10) . . ?
O1 Ca1 O5 89.66(11) . . ?
O2 Ca1 O5 91.67(11) . . ?
O3 Ca1 O5 155.97(11) . . ?
O1 Ca1 O8 145.70(11) . . ?
O2 Ca1 O8 102.26(10) . . ?
O3 Ca1 O8 86.43(10) . . ?
O5 Ca1 O8 76.13(11) . . ?
O1 Ca1 O7 85.97(11) . . ?
O2 Ca1 O7 164.39(10) . . ?
O3 Ca1 O7 95.48(10) . . ?
O5 Ca1 O7 91.56(11) . . ?
O8 Ca1 O7 63.81(10) . . ?
O1 Ca1 C19 108.63(11) . . ?
O2 Ca1 C19 97.45(10) . . ?
O3 Ca1 C19 21.74(10) . . ?
O5 Ca1 C19 155.30(11) . . ?
O8 Ca1 C19 79.51(10) . . ?
O7 Ca1 C19 73.90(10) . . ?
O1 Ca1 Ca2 117.35(8) . . ?
O2 Ca1 Ca2 38.37(7) . . ?
O3 Ca1 Ca2 37.45(7) . . ?
O5 Ca1 Ca2 127.23(8) . . ?
O8 Ca1 Ca2 95.69(7) . . ?
O7 Ca1 Ca2 131.80(7) . . ?
C19 Ca1 Ca2 59.13(7) . . ?
C1 O1 Ca1 160.3(3) . . ?
O1 C1 C6 120.6(4) . . ?
O1 C1 C2 121.8(4) . . ?
C6 C1 C2 117.7(4) . . ?
O4 Ca2 O3 108.07(11) . . ?
O4 Ca2 O2 114.22(11) . . ?
O3 Ca2 O2 75.66(10) . . ?
O4 Ca2 O11 144.15(11) . . ?
O3 Ca2 O11 104.63(10) . . ?
O2 Ca2 O11 87.68(10) . . ?
O4 Ca2 O9 90.26(10) . . ?
O3 Ca2 O9 89.64(10) . . ?
O2 Ca2 O9 154.24(10) . . ?
O11 Ca2 O9 75.53(10) . . ?
O4 Ca2 O12 85.37(10) . . ?
O3 Ca2 O12 165.66(10) . . ?
O2 Ca2 O12 94.52(10) . . ?
O11 Ca2 O12 63.97(9) . . ?
O9 Ca2 O12 95.40(10) . . ?
O4 Ca2 C10 110.57(11) . . ?
O3 Ca2 C10 97.16(10) . . ?
O2 Ca2 C10 21.74(10) . . ?
O11 Ca2 C10 79.03(10) . . ?
O9 Ca2 C10 154.56(10) . . ?
O12 Ca2 C10 72.80(10) . . ?
O4 Ca2 Ca1 117.52(8) . . ?
O3 Ca2 Ca1 38.33(7) . . ?
O2 Ca2 Ca1 37.33(7) . . ?
O11 Ca2 Ca1 97.26(7) . . ?
O9 Ca2 Ca1 124.78(7) . . ?
O12 Ca2 Ca1 130.98(7) . . ?
C10 Ca2 Ca1 58.87(7) . . ?
C10 O2 Ca1 137.1(2) . . ?
C10 O2 Ca2 117.7(2) . . ?
Ca1 O2 Ca2 104.30(11) . . ?
C3 C2 C1 119.5(4) . . ?
C3 C2 C7 120.2(4) . . ?
C1 C2 C7 120.3(4) . . ?
C19 O3 Ca2 137.9(2) . . ?
C19 O3 Ca1 117.5(2) . . ?
Ca2 O3 Ca1 104.22(11) . . ?
C4 C3 C2 122.9(4) . . ?
C4 C3 H1 118.6 . . ?
C2 C3 H1 118.6 . . ?
C28 O4 Ca2 158.5(3) . . ?
C5 C4 C3 117.0(4) . . ?
C5 C4 C8 121.0(5) . . ?
C3 C4 C8 121.9(5) . . ?
C38 O5 C37 113.8(4) . . ?
C38 O5 Ca1 120.1(3) . . ?
C37 O5 Ca1 125.9(3) . . ?
C4 C5 C6 122.7(4) . . ?
C4 C5 H2 118.6 . . ?
C6 C5 H2 118.6 . . ?
C39 O6 C40 111.2(4) . . ?
C5 C6 C1 120.0(4) . . ?
C5 C6 C9 121.1(4) . . ?
C1 C6 C9 119.0(4) . . ?
C41 O7 C42 110.5(3) . . ?
C41 O7 Ca1 121.3(2) . . ?
C42 O7 Ca1 116.9(2) . . ?
C2 C7 H3 109.5 . . ?
C2 C7 H4 109.5 . . ?
H3 C7 H4 109.5 . . ?
C2 C7 H5 109.5 . . ?
H3 C7 H5 109.5 . . ?
H4 C7 H5 109.5 . . ?
C44 O8 C43 112.1(4) . . ?
C44 O8 Ca1 122.6(3) . . ?
C43 O8 Ca1 121.9(2) . . ?
C4 C8 H6 109.5 . . ?
C4 C8 H7 109.5 . . ?
H6 C8 H7 109.5 . . ?
C4 C8 H8 109.5 . . ?
H6 C8 H8 109.5 . . ?
H7 C8 H8 109.5 . . ?
C45 O9 C46 112.9(3) . . ?
C45 O9 Ca2 128.9(3) . . ?
C46 O9 Ca2 117.3(2) . . ?
C6 C9 H9 109.5 . . ?
C6 C9 H10 109.5 . . ?
H9 C9 H10 109.5 . . ?
C6 C9 H11 109.5 . . ?
H9 C9 H11 109.5 . . ?
H10 C9 H11 109.5 . . ?
C47 O10 C48 110.6(4) . . ?
O2 C10 C15 121.3(4) . . ?
O2 C10 C11 121.0(4) . . ?
C15 C10 C11 117.7(4) . . ?
O2 C10 Ca2 40.55(17) . . ?
C15 C10 Ca2 121.5(3) . . ?
C11 C10 Ca2 104.1(3) . . ?
C49 O11 C50 110.7(3) . . ?
C49 O11 Ca2 124.8(3) . . ?
C50 O11 Ca2 121.9(2) . . ?
C12 C11 C10 119.9(4) . . ?
C12 C11 C16 120.4(4) . . ?
C10 C11 C16 119.7(4) . . ?
C51 O12 C52 110.7(3) . . ?
C51 O12 Ca2 116.4(2) . . ?
C52 O12 Ca2 123.3(2) . . ?
C11 C12 C13 123.1(4) . . ?
C11 C12 H12 118.5 . . ?
C13 C12 H12 118.5 . . ?
C12 C13 C14 116.8(4) . . ?
C12 C13 C17 121.2(4) . . ?
C14 C13 C17 122.0(4) . . ?
C13 C14 C15 122.7(4) . . ?
C13 C14 H13 118.6 . . ?
C15 C14 H13 118.6 . . ?
C14 C15 C10 119.7(4) . . ?
C14 C15 C18 120.2(4) . . ?
C10 C15 C18 120.0(4) . . ?
C11 C16 H14 109.5 . . ?
C11 C16 H15 109.5 . . ?
H14 C16 H15 109.5 . . ?
C11 C16 H16 109.5 . . ?
H14 C16 H16 109.5 . . ?
H15 C16 H16 109.5 . . ?
C13 C17 H17 109.5 . . ?
C13 C17 H18 109.5 . . ?
H17 C17 H18 109.5 . . ?
C13 C17 H19 109.5 . . ?
H17 C17 H19 109.5 . . ?
H18 C17 H19 109.5 . . ?
C15 C18 H20 109.5 . . ?
C15 C18 H21 109.5 . . ?
H20 C18 H21 109.5 . . ?
C15 C18 H22 109.5 . . ?
H20 C18 H22 109.5 . . ?
H21 C18 H22 109.5 . . ?
O3 C19 C24 120.9(4) . . ?
O3 C19 C20 121.0(4) . . ?
C24 C19 C20 118.1(4) . . ?
O3 C19 Ca1 40.73(17) . . ?
C24 C19 Ca1 103.7(3) . . ?
C20 C19 Ca1 121.9(3) . . ?
C21 C20 C19 119.6(4) . . ?
C21 C20 C25 119.8(4) . . ?
C19 C20 C25 120.6(4) . . ?
C22 C21 C20 122.5(4) . . ?
C22 C21 H23 118.8 . . ?
C20 C21 H23 118.8 . . ?
C21 C22 C23 117.1(4) . . ?
C21 C22 C26 122.2(4) . . ?
C23 C22 C26 120.8(4) . . ?
C24 C23 C22 122.3(4) . . ?
C24 C23 H24 118.8 . . ?
C22 C23 H24 118.8 . . ?
C23 C24 C19 120.5(4) . . ?
C23 C24 C27 119.1(4) . . ?
C19 C24 C27 120.5(4) . . ?
C20 C25 H25 109.5 . . ?
C20 C25 H26 109.5 . . ?
H25 C25 H26 109.5 . . ?
C20 C25 H27 109.5 . . ?
H25 C25 H27 109.5 . . ?
H26 C25 H27 109.5 . . ?
C22 C26 H28 109.5 . . ?
C22 C26 H29 109.5 . . ?
H28 C26 H29 109.5 . . ?
C22 C26 H30 109.5 . . ?
H28 C26 H30 109.5 . . ?
H29 C26 H30 109.5 . . ?
C24 C27 H31 109.5 . . ?
C24 C27 H33 109.5 . . ?
H31 C27 H33 109.5 . . ?
C24 C27 H32 109.5 . . ?
H31 C27 H32 109.5 . . ?
H33 C27 H32 109.5 . . ?
O4 C28 C33 120.8(4) . . ?
O4 C28 C29 121.5(4) . . ?
C33 C28 C29 117.6(4) . . ?
C30 C29 C28 119.3(4) . . ?
C30 C29 C34 120.4(4) . . ?
C28 C29 C34 120.3(4) . . ?
C31 C30 C29 123.4(4) . . ?
C31 C30 H34 118.3 . . ?
C29 C30 H34 118.3 . . ?
C32 C31 C30 116.5(4) . . ?
C32 C31 C35 121.7(4) . . ?
C30 C31 C35 121.8(4) . . ?
C31 C32 C33 123.2(4) . . ?
C31 C32 H35 118.4 . . ?
C33 C32 H35 118.4 . . ?
C32 C33 C28 119.9(4) . . ?
C32 C33 C36 120.7(4) . . ?
C28 C33 C36 119.4(4) . . ?
C29 C34 H36 109.5 . . ?
C29 C34 H37 109.5 . . ?
H36 C34 H37 109.5 . . ?
C29 C34 H38 109.5 . . ?
H36 C34 H38 109.5 . . ?
H37 C34 H38 109.5 . . ?
C31 C35 H40 109.5 . . ?
C31 C35 H39 109.5 . . ?
H40 C35 H39 109.5 . . ?
C31 C35 H41 109.5 . . ?
H40 C35 H41 109.5 . . ?
H39 C35 H41 109.5 . . ?
C33 C36 H42 109.5 . . ?
C33 C36 H43 109.5 . . ?
H42 C36 H43 109.5 . . ?
C33 C36 H44 109.5 . . ?
H42 C36 H44 109.5 . . ?
H43 C36 H44 109.5 . . ?
O5 C37 H45 109.5 . . ?
O5 C37 H46 109.5 . . ?
H45 C37 H46 109.5 . . ?
O5 C37 H47 109.5 . . ?
H45 C37 H47 109.5 . . ?
H46 C37 H47 109.5 . . ?
O5 C38 C39 112.3(4) . . ?
O5 C38 H48 109.1 . . ?
C39 C38 H48 109.1 . . ?
O5 C38 H49 109.1 . . ?
C39 C38 H49 109.1 . . ?
H48 C38 H49 107.9 . . ?
O6 C39 C38 110.2(4) . . ?
O6 C39 H50 109.6 . . ?
C38 C39 H50 109.6 . . ?
O6 C39 H51 109.6 . . ?
C38 C39 H51 109.6 . . ?
H50 C39 H51 108.1 . . ?
O6 C40 H52 109.5 . . ?
O6 C40 H53 109.5 . . ?
H52 C40 H53 109.5 . . ?
O6 C40 H54 109.5 . . ?
H52 C40 H54 109.5 . . ?
H53 C40 H54 109.5 . . ?
O7 C41 H55 109.5 . . ?
O7 C41 H56 109.5 . . ?
H55 C41 H56 109.5 . . ?
O7 C41 H57 109.5 . . ?
H55 C41 H57 109.5 . . ?
H56 C41 H57 109.5 . . ?
O7 C42 C43 107.7(4) . . ?
O7 C42 H58 110.2 . . ?
C43 C42 H58 110.2 . . ?
O7 C42 H59 110.2 . . ?
C43 C42 H59 110.2 . . ?
H58 C42 H59 108.5 . . ?
O8 C43 C42 109.1(3) . . ?
O8 C43 H60 109.9 . . ?
C42 C43 H60 109.9 . . ?
O8 C43 H61 109.9 . . ?
C42 C43 H61 109.9 . . ?
H60 C43 H61 108.3 . . ?
O8 C44 H62 109.5 . . ?
O8 C44 H63 109.5 . . ?
H62 C44 H63 109.5 . . ?
O8 C44 H64 109.5 . . ?
H62 C44 H64 109.5 . . ?
H63 C44 H64 109.5 . . ?
O9 C45 H65 109.5 . . ?
O9 C45 H66 109.5 . . ?
H65 C45 H66 109.5 . . ?
O9 C45 H67 109.5 . . ?
H65 C45 H67 109.5 . . ?
H66 C45 H67 109.5 . . ?
O9 C46 C47 112.7(4) . . ?
O9 C46 H68 109.1 . . ?
C47 C46 H68 109.1 . . ?
O9 C46 H69 109.1 . . ?
C47 C46 H69 109.1 . . ?
H68 C46 H69 107.8 . . ?
O10 C47 C46 109.7(4) . . ?
O10 C47 H70 109.7 . . ?
C46 C47 H70 109.7 . . ?
O10 C47 H71 109.7 . . ?
C46 C47 H71 109.7 . . ?
H70 C47 H71 108.2 . . ?
O10 C48 H72 109.5 . . ?
O10 C48 H73 109.5 . . ?
H72 C48 H73 109.5 . . ?
O10 C48 H74 109.5 . . ?
H72 C48 H74 109.5 . . ?
H73 C48 H74 109.5 . . ?
O11 C49 H75 109.5 . . ?
O11 C49 H76 109.5 . . ?
H75 C49 H76 109.5 . . ?
O11 C49 H77 109.5 . . ?
H75 C49 H77 109.5 . . ?
H76 C49 H77 109.5 . . ?
O11 C50 C51 108.7(3) . . ?
O11 C50 H78 109.9 . . ?
C51 C50 H78 109.9 . . ?
O11 C50 H79 109.9 . . ?
C51 C50 H79 109.9 . . ?
H78 C50 H79 108.3 . . ?
O12 C51 C50 108.3(3) . . ?
O12 C51 H80 110.0 . . ?
C50 C51 H80 110.0 . . ?
O12 C51 H81 110.0 . . ?
C50 C51 H81 110.0 . . ?
H80 C51 H81 108.4 . . ?
O12 C52 H82 109.5 . . ?
O12 C52 H83 109.5 . . ?
H82 C52 H83 109.5 . . ?
O12 C52 H84 109.5 . . ?
H82 C52 H84 109.5 . . ?
H83 C52 H84 109.5 . . ?

loop_
_geom_bond_atom_site_label_1
_geom_bond_atom_site_label_2
_geom_bond_distance
_geom_bond_site_symmetry_2
_geom_bond_publ_flag
Ca1 O1 2.196(3) . ?
Ca1 O2 2.309(3) . ?
Ca1 O3 2.361(3) . ?
Ca1 O5 2.460(3) . ?
Ca1 O8 2.472(3) . ?
Ca1 O7 2.518(3) . ?
Ca1 C19 3.209(4) . ?
Ca1 Ca2 3.6900(11) . ?
O1 C1 1.319(5) . ?
C1 C6 1.418(6) . ?
C1 C2 1.420(6) . ?
Ca2 O4 2.192(3) . ?
Ca2 O3 2.315(3) . ?
Ca2 O2 2.364(3) . ?
Ca2 O11 2.477(3) . ?
Ca2 O9 2.484(3) . ?
Ca2 O12 2.513(3) . ?
Ca2 C10 3.218(4) . ?
O2 C10 1.346(5) . ?
C2 C3 1.391(6) . ?
C2 C7 1.505(7) . ?
O3 C19 1.340(5) . ?
C3 C4 1.390(7) . ?
C3 H1 0.9500 . ?
O4 C28 1.324(5) . ?
C4 C5 1.380(7) . ?
C4 C8 1.512(6) . ?
O5 C38 1.432(6) . ?
O5 C37 1.432(6) . ?
C5 C6 1.391(6) . ?
C5 H2 0.9500 . ?
O6 C39 1.415(6) . ?
O6 C40 1.417(6) . ?
C6 C9 1.502(6) . ?
O7 C41 1.431(5) . ?
O7 C42 1.432(5) . ?
C7 H3 0.9800 . ?
C7 H4 0.9800 . ?
C7 H5 0.9800 . ?
O8 C44 1.416(6) . ?
O8 C43 1.427(5) . ?
C8 H6 0.9800 . ?
C8 H7 0.9800 . ?
C8 H8 0.9800 . ?
O9 C45 1.431(5) . ?
O9 C46 1.434(5) . ?
C9 H9 0.9800 . ?
C9 H10 0.9800 . ?
C9 H11 0.9800 . ?
O10 C47 1.419(5) . ?
O10 C48 1.420(5) . ?
C10 C15 1.413(6) . ?
C10 C11 1.418(6) . ?
O11 C49 1.424(5) . ?
O11 C50 1.440(5) . ?
C11 C12 1.382(6) . ?
C11 C16 1.504(6) . ?
O12 C51 1.430(5) . ?
O12 C52 1.439(5) . ?
C12 C13 1.383(6) . ?
C12 H12 0.9500 . ?
C13 C14 1.390(6) . ?
C13 C17 1.505(6) . ?
C14 C15 1.391(6) . ?
C14 H13 0.9500 . ?
C15 C18 1.501(6) . ?
C16 H14 0.9800 . ?
C16 H15 0.9800 . ?
C16 H16 0.9800 . ?
C17 H17 0.9800 . ?
C17 H18 0.9800 . ?
C17 H19 0.9800 . ?
C18 H20 0.9800 . ?
C18 H21 0.9800 . ?
C18 H22 0.9800 . ?
C19 C24 1.405(6) . ?
C19 C20 1.415(6) . ?
C20 C21 1.391(6) . ?
C20 C25 1.513(6) . ?
C21 C22 1.389(6) . ?
C21 H23 0.9500 . ?
C22 C23 1.393(7) . ?
C22 C26 1.510(6) . ?
C23 C24 1.379(6) . ?
C23 H24 0.9500 . ?
C24 C27 1.499(6) . ?
C25 H25 0.9800 . ?
C25 H26 0.9800 . ?
C25 H27 0.9800 . ?
C26 H28 0.9800 . ?
C26 H29 0.9800 . ?
C26 H30 0.9800 . ?
C27 H31 0.9800 . ?
C27 H33 0.9800 . ?
C27 H32 0.9800 . ?
C28 C33 1.419(6) . ?
C28 C29 1.422(6) . ?
C29 C30 1.393(6) . ?
C29 C34 1.504(6) . ?
C30 C31 1.386(7) . ?
C30 H34 0.9500 . ?
C31 C32 1.385(7) . ?
C31 C35 1.506(6) . ?
C32 C33 1.389(6) . ?
C32 H35 0.9500 . ?
C33 C36 1.502(6) . ?
C34 H36 0.9800 . ?
C34 H37 0.9800 . ?
C34 H38 0.9800 . ?
C35 H40 0.9800 . ?
C35 H39 0.9800 . ?
C35 H41 0.9800 . ?
C36 H42 0.9800 . ?
C36 H43 0.9800 . ?
C36 H44 0.9800 . ?
C37 H45 0.9800 . ?
C37 H46 0.9800 . ?
C37 H47 0.9800 . ?
C38 C39 1.495(7) . ?
C38 H48 0.9900 . ?
C38 H49 0.9900 . ?
C39 H50 0.9900 . ?
C39 H51 0.9900 . ?
C40 H52 0.9800 . ?
C40 H53 0.9800 . ?
C40 H54 0.9800 . ?
C41 H55 0.9800 . ?
C41 H56 0.9800 . ?
C41 H57 0.9800 . ?
C42 C43 1.495(6) . ?
C42 H58 0.9900 . ?
C42 H59 0.9900 . ?
C43 H60 0.9900 . ?
C43 H61 0.9900 . ?
C44 H62 0.9800 . ?
C44 H63 0.9800 . ?
C44 H64 0.9800 . ?
C45 H65 0.9800 . ?
C45 H66 0.9800 . ?
C45 H67 0.9800 . ?
C46 C47 1.507(6) . ?
C46 H68 0.9900 . ?
C46 H69 0.9900 . ?
C47 H70 0.9900 . ?
C47 H71 0.9900 . ?
C48 H72 0.9800 . ?
C48 H73 0.9800 . ?
C48 H74 0.9800 . ?
C49 H75 0.9800 . ?
C49 H76 0.9800 . ?
C49 H77 0.9800 . ?
C50 C51 1.498(6) . ?
C50 H78 0.9900 . ?
C50 H79 0.9900 . ?
C51 H80 0.9900 . ?
C51 H81 0.9900 . ?
C52 H82 0.9800 . ?
C52 H83 0.9800 . ?
C52 H84 0.9800 . ?
